data_7159967
loop_
_publ_author_name
'Ghosh, Swarnali'
'Das, Dwaipayan'
'Mandal, Rahul Dev'
'Das, Asish R.'

_publ_section_title
;
 Harnessing the benzyne insertion consequence to enable &#x3c0;-extended
 pyrido-acridine and quinazolino-phenanthridine.
;
_journal_issue 27
_journal_name_full 'Organic &amp; biomolecular chemistry'
_journal_page_first 5591
_journal_page_last 5602
_journal_paper_doi 10.1039/d4ob00533c
_journal_volume 22
_journal_year 2024
_chemical_formula_moiety 'C20 H14 Cl2 N4'
_chemical_formula_sum 'C20 H14 Cl2 N4'
_chemical_formula_weight 381.25
_space_group_crystal_system monoclinic
_space_group_IT_number 15
_space_group_name_Hall '-C 2yc'
_space_group_name_H-M_alt 'C 1 2/c 1'
_atom_sites_solution_hydrogens mixed
_atom_sites_solution_primary iterative
_audit_creation_date 2023-12-09
_audit_creation_method
;
Olex2 1.5
(compiled 2023.02.24 svn.rf166f9f3 for OlexSys, GUI svn.r6725)
;
_audit_update_record
;
2023-12-18 deposited with the CCDC.	2024-06-03 downloaded from the CCDC.
;
_cell_angle_alpha 90
_cell_angle_beta 92.50(9)
_cell_angle_gamma 90
_cell_formula_units_Z 8
_cell_length_a 26.70(4)
_cell_length_b 6.71(2)
_cell_length_c 22.55(4)
_cell_measurement_reflns_used 9838
_cell_measurement_temperature 295.00
_cell_measurement_theta_max 66.47
_cell_measurement_theta_min 3.91
_cell_volume 4036(15)
_computing_cell_refinement 'SAINT V8.38A (Bruker, 2018)'
_computing_data_collection 'Bruker APEX3 ver.2018.7-2(Bruker AXS)'
_computing_data_reduction 'SAINT V8.38A (Bruker, 2018)'
_computing_molecular_graphics 'Olex2 1.5 (Dolomanov et al., 2009)'
_computing_publication_material 'Olex2 1.5 (Dolomanov et al., 2009)'
_computing_structure_refinement 'XL  (Sheldrick, 2008)'
_computing_structure_solution 'olex2.solve 1.5 (Bourhis et al., 2015)'
_diffrn_ambient_temperature 295.00
_diffrn_detector 'CPAD area detector'
_diffrn_detector_area_resol_mean 7.407
_diffrn_detector_type 'Bruker Photon III'
_diffrn_measured_fraction_theta_full 0.969
_diffrn_measured_fraction_theta_max 0.965
_diffrn_measurement_device 'four-circle diffractometer'
_diffrn_measurement_device_type 'Bruker APEX-II CCD'
_diffrn_measurement_method '\f and \w scans'
_diffrn_radiation_collimation '0.5 mm double-pinhole'
_diffrn_radiation_monochromator 'mirror optics'
_diffrn_radiation_probe x-ray
_diffrn_radiation_type 'Cu K\a'
_diffrn_radiation_wavelength 1.54178
_diffrn_reflns_av_R_equivalents 0.1397
_diffrn_reflns_av_unetI/netI 0.1197
_diffrn_reflns_Laue_measured_fraction_full 0.969
_diffrn_reflns_Laue_measured_fraction_max 0.965
_diffrn_reflns_limit_h_max 31
_diffrn_reflns_limit_h_min -31
_diffrn_reflns_limit_k_max 8
_diffrn_reflns_limit_k_min -8
_diffrn_reflns_limit_l_max 26
_diffrn_reflns_limit_l_min -26
_diffrn_reflns_number 55384
_diffrn_reflns_point_group_measured_fraction_full 0.969
_diffrn_reflns_point_group_measured_fraction_max 0.965
_diffrn_reflns_theta_full 67.679
_diffrn_reflns_theta_max 67.967
_diffrn_reflns_theta_min 6.805
_diffrn_source 'microfocus sealed X-ray tube'
_diffrn_source_current 1.2
_diffrn_source_power 0.06
_diffrn_source_type 'Incoatec I\ms Diamond'
_diffrn_source_voltage 50.0
_diffrn_standards_number 0
_exptl_absorpt_coefficient_mu 2.969
_exptl_absorpt_correction_T_max 0.5842
_exptl_absorpt_correction_T_min 0.3258
_exptl_absorpt_correction_type multi-scan
_exptl_absorpt_process_details
;
SADABS-2016/2 (Bruker,2016/2) was used for absorption correction.
wR2(int) was 0.1662 before and 0.1095 after correction.
The Ratio of minimum to maximum transmission is 0.5577.
The \l/2 correction factor is Not present.
;
_exptl_crystal_colour white
_exptl_crystal_colour_primary white
_exptl_crystal_density_diffrn 1.255
_exptl_crystal_description BLOCK
_exptl_crystal_F_000 1568
_exptl_crystal_size_max 0.23
_exptl_crystal_size_mid 0.2
_exptl_crystal_size_min 0.08
_refine_diff_density_max 0.733
_refine_diff_density_min -0.493
_refine_diff_density_rms 0.104
_refine_ls_extinction_coef 0.0068(9)
_refine_ls_extinction_expression Fc^*^=kFc[1+0.001xFc^2^\l^3^/sin(2\q)]^-1/4^
_refine_ls_extinction_method 'SHELXL-2016/6 (Sheldrick 2016)'
_refine_ls_goodness_of_fit_ref 1.038
_refine_ls_hydrogen_treatment mixed
_refine_ls_matrix_type full
_refine_ls_number_parameters 228
_refine_ls_number_reflns 3542
_refine_ls_number_restraints 0
_refine_ls_restrained_S_all 1.038
_refine_ls_R_factor_all 0.1630
_refine_ls_R_factor_gt 0.0978
_refine_ls_shift/su_max 0.000
_refine_ls_shift/su_mean 0.000
_refine_ls_structure_factor_coef Fsqd
_refine_ls_weighting_details 'w=1/[\s^2^(Fo^2^)+(0.1858P)^2^+2.3718P] where P=(Fo^2^+2Fc^2^)/3'
_refine_ls_weighting_scheme calc
_refine_ls_wR_factor_gt 0.2548
_refine_ls_wR_factor_ref 0.2683
_reflns_Friedel_coverage 0.000
_reflns_number_gt 2821
_reflns_number_total 3542
_reflns_threshold_expression 'I > 2\s(I)'
_cod_data_source_file d4ob00533c2.cif
_cod_data_source_block sg_4f_0m_a
_cod_depositor_comments 'Adding full bibliography for 7159966--7159967.cif.'
_cod_original_cell_volume 4036(16)
_cod_database_code 7159967
_shelx_shelxl_version_number 2016/6
_shelx_space_group_comment
;
The symmetry employed for this shelxl refinement is uniquely defined
by the following loop, which should always be used as a source of
symmetry information in preference to the above space-group names.
They are only intended as comments.
;
_shelx_estimated_absorpt_t_max 0.797
_shelx_estimated_absorpt_t_min 0.548
_olex2_refinement_description
;
1. Fixed Uiso
 At 1.2 times of:
  All C(H) groups, All N(H,H) groups
2. Uiso/Uaniso restraints and constraints
Uanis(C00P) = Uanis(C00O)
Uanis(C00O) = Uanis(C00Q)
3.a Aromatic/amide H refined with riding coordinates:
 C008(H008), C009(H009), C00G(H00G), C00H(H00H), C00J(H00J), C00K(H00K),
 C00M(H00M), C00N(H00N), C00O(H00O), C00P(H00P), C00Q(H00Q)
3.b X=CH2 refined with riding coordinates:
 N006(H00A,H00B)
;
_olex2_submission_special_instructions 'No special instructions were received'

loop_
_space_group_symop_operation_xyz
'x, y, z'
'-x, y, -z+1/2'
'x+1/2, y+1/2, z'
'-x+1/2, y+1/2, -z+1/2'
'-x, -y, -z'
'x, -y, z-1/2'
'-x+1/2, -y+1/2, -z'
'x+1/2, -y+1/2, z-1/2'

loop_
_atom_site_label
_atom_site_type_symbol
_atom_site_fract_x
_atom_site_fract_y
_atom_site_fract_z
_atom_site_U_iso_or_equiv
_atom_site_adp_type
_atom_site_occupancy
_atom_site_site_symmetry_order
_atom_site_calc_flag
_atom_site_refinement_flags_posn
_atom_site_refinement_flags_adp
_atom_site_refinement_flags_occupancy
_atom_site_disorder_assembly
_atom_site_disorder_group
Cl01 Cl 0.19700(5) 0.48780(13) 0.39401(5) 0.0766(5) Uani 1 1 d . . . . .
Cl02 Cl 0.40376(4) 0.96409(16) 0.81602(6) 0.0839(5) Uani 1 1 d . . . . .
N003 N 0.34869(11) 0.5102(4) 0.61790(14) 0.0573(7) Uani 1 1 d . . . . .
N004 N 0.26465(11) 0.5202(3) 0.64527(13) 0.0540(7) Uani 1 1 d . . . . .
C005 C 0.31158(13) 0.5248(4) 0.65882(16) 0.0538(8) Uani 1 1 d . . . . .
N006 N 0.29004(13) 0.2414(4) 0.74922(15) 0.0740(9) Uani 1 1 d . . . . .
H00A H 0.283790 0.153904 0.775777 0.089 Uiso 1 1 calc R U . . .
H00B H 0.280282 0.221814 0.712841 0.089 Uiso 1 1 calc R U . . .
C007 C 0.28387(14) 0.5004(4) 0.54070(17) 0.0537(8) Uani 1 1 d . . . . .
C008 C 0.26757(14) 0.4943(4) 0.48189(17) 0.0572(9) Uani 1 1 d . . . . .
H008 H 0.290415 0.490310 0.451937 0.069 Uiso 1 1 calc R U . . .
C009 C 0.35466(12) 0.7213(5) 0.73855(17) 0.0613(9) Uani 1 1 d . . . . .
H009 H 0.362228 0.816016 0.710181 0.074 Uiso 1 1 calc R U . . .
C00A C 0.32819(12) 0.5538(5) 0.72203(16) 0.0554(8) Uani 1 1 d . . . . .
C00B C 0.21720(16) 0.4943(4) 0.46846(18) 0.0600(9) Uani 1 1 d . . . . .
N00C N 0.36935(15) 0.4661(7) 0.51764(18) 0.0857(11) Uani 1 1 d . . . . .
C00D C 0.24942(13) 0.5080(4) 0.58582(17) 0.0533(8) Uani 1 1 d . . . . .
C00E C 0.37006(13) 0.7499(5) 0.79689(17) 0.0627(9) Uani 1 1 d . . . . .
C00F C 0.31570(13) 0.4129(5) 0.76497(16) 0.0582(9) Uani 1 1 d . . . . .
C00G C 0.18242(15) 0.4995(4) 0.5117(2) 0.0641(10) Uani 1 1 d . . . . .
H00G H 0.148352 0.498745 0.501201 0.077 Uiso 1 1 calc R U . . .
C00H C 0.33175(16) 0.4473(6) 0.82337(19) 0.0681(10) Uani 1 1 d . . . . .
H00H H 0.323600 0.355833 0.852408 0.082 Uiso 1 1 calc R U . . .
C00I C 0.33771(14) 0.4926(5) 0.55669(17) 0.0592(9) Uani 1 1 d . . . . .
C00J C 0.19824(14) 0.5059(4) 0.57014(18) 0.0590(9) Uani 1 1 d . . . . .
H00J H 0.174873 0.508853 0.599530 0.071 Uiso 1 1 calc R U . . .
C00K C 0.35918(14) 0.6117(6) 0.83934(18) 0.0688(10) Uani 1 1 d . . . . .
H00K H 0.370387 0.630085 0.878588 0.083 Uiso 1 1 calc R U . . .
C00L C 0.40085(15) 0.4901(6) 0.6382(2) 0.0680(10) Uani 1 1 d . . . . .
C00M C 0.41674(15) 0.3129(7) 0.6627(2) 0.0827(12) Uani 1 1 d . . . . .
H00M H 0.394799 0.206934 0.667301 0.099 Uiso 1 1 calc R U . . .
C00N C 0.43255(16) 0.6479(8) 0.6304(2) 0.0899(14) Uani 1 1 d . . . . .
H00N H 0.421379 0.766480 0.613047 0.108 Uiso 1 1 calc R U . . .
C00O C 0.4830(2) 0.6211(13) 0.6501(3) 0.1223(14) Uani 1 1 d . . . . .
H00O H 0.505674 0.725063 0.646508 0.147 Uiso 1 1 calc R U . . .
C00P C 0.46678(19) 0.2990(12) 0.6803(3) 0.1223(14) Uani 1 1 d . . . . .
H00P H 0.478417 0.180403 0.697240 0.147 Uiso 1 1 calc R U . . .
C00Q C 0.4987(2) 0.4458(12) 0.6742(3) 0.1223(14) Uani 1 1 d . . . . .
H00Q H 0.532148 0.429353 0.686396 0.147 Uiso 1 1 calc R U . . .
H00C H 0.401(2) 0.445(8) 0.537(3) 0.107(17) Uiso 1 1 d . . . . .

loop_
_atom_site_aniso_label
_atom_site_aniso_U_11
_atom_site_aniso_U_22
_atom_site_aniso_U_33
_atom_site_aniso_U_23
_atom_site_aniso_U_13
_atom_site_aniso_U_12
Cl01 0.1074(8) 0.0647(6) 0.0558(7) 0.0028(4) -0.0193(5) -0.0004(4)
Cl02 0.0867(7) 0.0791(7) 0.0851(9) -0.0195(5) -0.0038(6) -0.0133(4)
N003 0.0618(16) 0.0635(15) 0.0467(18) 0.0002(12) 0.0031(13) -0.0023(11)
N004 0.0659(16) 0.0532(13) 0.0428(18) 0.0001(11) 0.0031(13) -0.0014(10)
C005 0.0667(19) 0.0496(15) 0.046(2) 0.0011(13) 0.0080(15) -0.0016(12)
N006 0.101(2) 0.0659(17) 0.055(2) 0.0082(14) 0.0009(16) -0.0219(15)
C007 0.0672(19) 0.0472(14) 0.047(2) 0.0021(12) 0.0042(15) -0.0018(11)
C008 0.077(2) 0.0480(15) 0.046(2) 0.0018(12) 0.0045(17) -0.0012(12)
C009 0.0692(18) 0.0594(16) 0.055(2) -0.0010(15) 0.0043(16) -0.0028(14)
C00A 0.0635(17) 0.0550(15) 0.048(2) 0.0011(14) 0.0029(15) 0.0003(13)
C00B 0.083(2) 0.0434(15) 0.053(2) 0.0025(13) -0.0063(18) -0.0023(12)
N00C 0.072(2) 0.131(3) 0.054(2) -0.003(2) 0.0096(18) -0.0016(19)
C00D 0.0658(19) 0.0442(14) 0.050(2) 0.0008(12) 0.0037(15) -0.0022(11)
C00E 0.0663(18) 0.0619(18) 0.060(2) -0.0071(16) 0.0019(16) 0.0032(14)
C00F 0.0671(18) 0.0575(16) 0.050(2) 0.0058(14) 0.0039(15) 0.0014(14)
C00G 0.071(2) 0.0534(17) 0.067(3) -0.0021(15) -0.0063(19) -0.0005(13)
C00H 0.087(2) 0.0688(19) 0.049(2) 0.0037(16) 0.0068(18) 0.0034(17)
C00I 0.067(2) 0.0643(18) 0.047(2) 0.0003(14) 0.0081(16) -0.0042(13)
C00J 0.069(2) 0.0538(16) 0.055(2) -0.0016(14) 0.0022(16) -0.0008(12)
C00K 0.080(2) 0.075(2) 0.051(2) -0.0076(17) -0.0024(17) 0.0092(17)
C00L 0.0619(19) 0.089(2) 0.053(2) -0.0085(17) 0.0032(17) -0.0050(16)
C00M 0.069(2) 0.091(3) 0.086(3) 0.003(2) -0.008(2) 0.0078(19)
C00N 0.079(2) 0.116(3) 0.075(3) -0.010(3) 0.007(2) -0.029(2)
C00O 0.0739(17) 0.197(4) 0.095(3) 0.004(3) -0.0052(16) -0.011(2)
C00P 0.0739(17) 0.197(4) 0.095(3) 0.004(3) -0.0052(16) -0.011(2)
C00Q 0.0739(17) 0.197(4) 0.095(3) 0.004(3) -0.0052(16) -0.011(2)

loop_
_atom_type_symbol
_atom_type_description
_atom_type_scat_dispersion_real
_atom_type_scat_dispersion_imag
_atom_type_scat_source
C C 0.0181 0.0091 'International Tables Vol C Tables 4.2.6.8 and 6.1.1.4'
H H 0.0000 0.0000 'International Tables Vol C Tables 4.2.6.8 and 6.1.1.4'
Cl Cl 0.3639 0.7018 'International Tables Vol C Tables 4.2.6.8 and 6.1.1.4'
N N 0.0311 0.0180 'International Tables Vol C Tables 4.2.6.8 and 6.1.1.4'

loop_
_geom_angle_atom_site_label_1
_geom_angle_atom_site_label_2
_geom_angle_atom_site_label_3
_geom_angle
_geom_angle_site_symmetry_1
_geom_angle_site_symmetry_3
_geom_angle_publ_flag
C005 N003 C00I 122.4(3) . . ?
C005 N003 C00L 120.0(3) . . ?
C00I N003 C00L 117.2(3) . . ?
C005 N004 C00D 118.4(3) . . ?
N003 C005 C00A 117.1(3) . . ?
N004 C005 N003 124.2(4) . . ?
N004 C005 C00A 118.7(3) . . ?
H00A N006 H00B 120.0 . . ?
C00F N006 H00A 120.0 . . ?
C00F N006 H00B 120.0 . . ?
C008 C007 C00D 120.6(4) . . ?
C008 C007 C00I 120.0(3) . . ?
C00D C007 C00I 119.3(4) . . ?
C007 C008 H008 120.7 . . ?
C00B C008 C007 118.7(4) . . ?
C00B C008 H008 120.7 . . ?
C00A C009 H009 119.9 . . ?
C00A C009 C00E 120.3(3) . . ?
C00E C009 H009 119.9 . . ?
C009 C00A C005 119.8(3) . . ?
C009 C00A C00F 120.0(4) . . ?
C00F C00A C005 120.2(3) . . ?
C008 C00B Cl01 118.3(3) . . ?
C008 C00B C00G 122.1(4) . . ?
C00G C00B Cl01 119.6(3) . . ?
C00I N00C H00C 109(4) . . ?
N004 C00D C007 122.0(3) . . ?
N004 C00D C00J 119.2(3) . . ?
C00J C00D C007 118.8(4) . . ?
C009 C00E Cl02 118.8(3) . . ?
C00K C00E Cl02 120.5(3) . . ?
C00K C00E C009 120.6(4) . . ?
N006 C00F C00A 121.0(4) . . ?
N006 C00F C00H 120.9(3) . . ?
C00H C00F C00A 118.1(3) . . ?
C00B C00G H00G 120.2 . . ?
C00J C00G C00B 119.6(4) . . ?
C00J C00G H00G 120.2 . . ?
C00F C00H H00H 119.1 . . ?
C00K C00H C00F 121.7(4) . . ?
C00K C00H H00H 119.1 . . ?
N003 C00I C007 113.5(3) . . ?
N00C C00I N003 125.6(4) . . ?
N00C C00I C007 120.9(4) . . ?
C00D C00J H00J 119.9 . . ?
C00G C00J C00D 120.1(4) . . ?
C00G C00J H00J 119.9 . . ?
C00E C00K C00H 119.3(4) . . ?
C00E C00K H00K 120.3 . . ?
C00H C00K H00K 120.3 . . ?
C00M C00L N003 118.9(3) . . ?
C00N C00L N003 118.5(4) . . ?
C00N C00L C00M 122.6(4) . . ?
C00L C00M H00M 121.5 . . ?
C00P C00M C00L 117.0(5) . . ?
C00P C00M H00M 121.5 . . ?
C00L C00N H00N 121.7 . . ?
C00L C00N C00O 116.6(6) . . ?
C00O C00N H00N 121.7 . . ?
C00N C00O H00O 119.6 . . ?
C00Q C00O C00N 120.8(6) . . ?
C00Q C00O H00O 119.6 . . ?
C00M C00P H00P 118.6 . . ?
C00Q C00P C00M 122.9(7) . . ?
C00Q C00P H00P 118.6 . . ?
C00O C00Q H00Q 119.9 . . ?
C00P C00Q C00O 120.1(6) . . ?
C00P C00Q H00Q 119.9 . . ?

loop_
_geom_bond_atom_site_label_1
_geom_bond_atom_site_label_2
_geom_bond_distance
_geom_bond_site_symmetry_2
_geom_bond_publ_flag
Cl01 C00B 1.741(5) . ?
Cl02 C00E 1.740(5) . ?
N003 C005 1.387(5) . ?
N003 C00I 1.404(6) . ?
N003 C00L 1.453(6) . ?
N004 C005 1.277(5) . ?
N004 C00D 1.386(6) . ?
C005 C00A 1.487(6) . ?
N006 H00A 0.8600 . ?
N006 H00B 0.8600 . ?
N006 C00F 1.378(5) . ?
C007 C008 1.378(6) . ?
C007 C00D 1.402(6) . ?
C007 C00I 1.468(6) . ?
C008 H008 0.9300 . ?
C008 C00B 1.366(6) . ?
C009 H009 0.9300 . ?
C009 C00A 1.370(5) . ?
C009 C00E 1.375(6) . ?
C00A C00F 1.404(5) . ?
C00B C00G 1.376(6) . ?
N00C C00I 1.259(5) . ?
N00C H00C 0.94(6) . ?
C00D C00J 1.397(6) . ?
C00E C00K 1.373(6) . ?
C00F C00H 1.386(6) . ?
C00G H00G 0.9300 . ?
C00G C00J 1.367(6) . ?
C00H H00H 0.9300 . ?
C00H C00K 1.364(6) . ?
C00J H00J 0.9300 . ?
C00K H00K 0.9300 . ?
C00L C00M 1.371(7) . ?
C00L C00N 1.371(6) . ?
C00M H00M 0.9300 . ?
C00M C00P 1.381(7) . ?
C00N H00N 0.9300 . ?
C00N C00O 1.411(8) . ?
C00O H00O 0.9300 . ?
C00O C00Q 1.354(11) . ?
C00P H00P 0.9300 . ?
C00P C00Q 1.314(9) . ?
C00Q H00Q 0.9300 . ?

loop_
_geom_torsion_atom_site_label_1
_geom_torsion_atom_site_label_2
_geom_torsion_atom_site_label_3
_geom_torsion_atom_site_label_4
_geom_torsion
_geom_torsion_site_symmetry_1
_geom_torsion_site_symmetry_2
_geom_torsion_site_symmetry_3
_geom_torsion_site_symmetry_4
_geom_torsion_publ_flag
Cl01 C00B C00G C00J -179.6(2) . . . . ?
Cl02 C00E C00K C00H 178.6(3) . . . . ?
N003 C005 C00A C009 62.0(4) . . . . ?
N003 C005 C00A C00F -119.7(3) . . . . ?
N003 C00L C00M C00P 178.8(4) . . . . ?
N003 C00L C00N C00O -179.3(4) . . . . ?
N004 C005 C00A C009 -116.1(3) . . . . ?
N004 C005 C00A C00F 62.2(4) . . . . ?
N004 C00D C00J C00G 178.2(3) . . . . ?
C005 N003 C00I C007 2.6(4) . . . . ?
C005 N003 C00I N00C -175.2(4) . . . . ?
C005 N003 C00L C00M 72.2(5) . . . . ?
C005 N003 C00L C00N -109.6(4) . . . . ?
C005 N004 C00D C007 0.1(4) . . . . ?
C005 N004 C00D C00J -179.0(3) . . . . ?
C005 C00A C00F N006 3.1(5) . . . . ?
C005 C00A C00F C00H -179.6(3) . . . . ?
N006 C00F C00H C00K 176.9(3) . . . . ?
C007 C008 C00B Cl01 179.7(2) . . . . ?
C007 C008 C00B C00G -0.2(4) . . . . ?
C007 C00D C00J C00G -1.0(4) . . . . ?
C008 C007 C00D N004 -178.1(2) . . . . ?
C008 C007 C00D C00J 1.1(4) . . . . ?
C008 C007 C00I N003 177.0(3) . . . . ?
C008 C007 C00I N00C -5.1(5) . . . . ?
C008 C00B C00G C00J 0.3(4) . . . . ?
C009 C00A C00F N006 -178.6(3) . . . . ?
C009 C00A C00F C00H -1.2(5) . . . . ?
C009 C00E C00K C00H -1.6(5) . . . . ?
C00A C009 C00E Cl02 179.8(3) . . . . ?
C00A C009 C00E C00K -0.1(5) . . . . ?
C00A C00F C00H C00K -0.4(5) . . . . ?
C00B C00G C00J C00D 0.3(4) . . . . ?
C00D N004 C005 N003 -2.8(4) . . . . ?
C00D N004 C005 C00A 175.2(2) . . . . ?
C00D C007 C008 C00B -0.5(4) . . . . ?
C00D C007 C00I N003 -4.9(4) . . . . ?
C00D C007 C00I N00C 173.0(3) . . . . ?
C00E C009 C00A C005 179.8(3) . . . . ?
C00E C009 C00A C00F 1.5(5) . . . . ?
C00F C00H C00K C00E 1.8(6) . . . . ?
C00I N003 C005 N004 1.3(4) . . . . ?
C00I N003 C005 C00A -176.8(3) . . . . ?
C00I N003 C00L C00M -101.1(4) . . . . ?
C00I N003 C00L C00N 77.0(5) . . . . ?
C00I C007 C008 C00B 177.6(3) . . . . ?
C00I C007 C00D N004 3.9(4) . . . . ?
C00I C007 C00D C00J -177.0(3) . . . . ?
C00L N003 C005 N004 -171.7(3) . . . . ?
C00L N003 C005 C00A 10.2(4) . . . . ?
C00L N003 C00I C007 175.8(3) . . . . ?
C00L N003 C00I N00C -2.0(5) . . . . ?
C00L C00M C00P C00Q -0.3(9) . . . . ?
C00L C00N C00O C00Q 1.4(9) . . . . ?
C00M C00L C00N C00O -1.2(7) . . . . ?
C00M C00P C00Q C00O 0.5(11) . . . . ?
C00N C00L C00M C00P 0.7(7) . . . . ?
C00N C00O C00Q C00P -1.0(11) . . . . ?
